data_2223025
loop_
_publ_author_name
'T\"ufek\,ci, Marife'
'Alpaslan, G\"okhan'
'Macit, Mustafa'
'Erd\"onmez, Ahmet'

_publ_section_title 2-[(<i>E</i>)-2-(4-Methylbenzenesulfonamido)ethyliminiomethyl]-4-nitrophenolate
_journal_coeditor_code CI2882
_journal_issue 9
_journal_name_full 'Acta Crystallographica Section E'
_journal_page_first o2143
_journal_paper_doi 10.1107/S1600536809031481
_journal_volume 65
_journal_year 2009
_chemical_formula_iupac 'C16 H17 N3 O5 S'
_chemical_formula_moiety 'C16 H17 N3 O5 S'
_chemical_formula_sum 'C16 H17 N3 O5 S'
_chemical_formula_weight 363.39
_chemical_name_systematic 2-[(<i>E</i>)-2-(4-Methylbenzenesulfonamido)ethyliminiomethyl]-4-nitrophenolate
_space_group_IT_number 14
_symmetry_cell_setting monoclinic
_symmetry_space_group_name_Hall '-P 2ybc'
_symmetry_space_group_name_H-M 'P 1 21/c 1'
_atom_sites_solution_hydrogens geom
_atom_sites_solution_primary direct
_atom_sites_solution_secondary difmap
_audit_creation_method SHELXL-97
_cell_angle_alpha 90.000(5)
_cell_angle_beta 103.928(5)
_cell_angle_gamma 90.000(5)
_cell_formula_units_Z 4
_cell_length_a 17.915(5)
_cell_length_b 7.342(5)
_cell_length_c 13.055(5)
_cell_measurement_reflns_used 37649
_cell_measurement_temperature 296(2)
_cell_measurement_theta_max 28.00
_cell_measurement_theta_min 1.61
_cell_volume 1666.7(14)
_computing_cell_refinement 'X-AREA (Stoe & Cie, 2002)'
_computing_data_collection 'X-AREA (Stoe & Cie, 2002)'
_computing_data_reduction 'X-RED32 (Stoe & Cie, 2002)'
_computing_molecular_graphics 'ORTEP-3 for Windows (Farrugia, 1997)'
_computing_publication_material 'WinGX (Farrugia, 1999)'
_computing_structure_refinement 'SHELXL97 (Sheldrick, 2008)'
_computing_structure_solution 'SHELXS97 (Sheldrick, 2008)'
_diffrn_ambient_temperature 296(2)
_diffrn_detector_area_resol_mean 6.67
_diffrn_measured_fraction_theta_full 1.000
_diffrn_measured_fraction_theta_max 1.000
_diffrn_measurement_device_type 'Stoe IPDS-II'
_diffrn_measurement_method \w
_diffrn_radiation_monochromator graphite
_diffrn_radiation_source 'fine-focus sealed tube'
_diffrn_radiation_type MoK\a
_diffrn_radiation_wavelength 0.71069
_diffrn_reflns_av_R_equivalents 0.0238
_diffrn_reflns_av_sigmaI/netI 0.0130
_diffrn_reflns_limit_h_max 22
_diffrn_reflns_limit_h_min -22
_diffrn_reflns_limit_k_max 9
_diffrn_reflns_limit_k_min -9
_diffrn_reflns_limit_l_max 15
_diffrn_reflns_limit_l_min -16
_diffrn_reflns_number 22908
_diffrn_reflns_theta_full 26.00
_diffrn_reflns_theta_max 26.00
_diffrn_reflns_theta_min 2.34
_diffrn_standards_decay_% 0
_diffrn_standards_interval_count 0
_diffrn_standards_number 0
_exptl_absorpt_coefficient_mu 0.227
_exptl_absorpt_correction_T_max 0.9561
_exptl_absorpt_correction_T_min 0.8867
_exptl_absorpt_correction_type integration
_exptl_absorpt_process_details '(X-RED32; Stoe & Cie, 2002)'
_exptl_crystal_colour yellow
_exptl_crystal_density_diffrn 1.448
_exptl_crystal_density_method 'not measured'
_exptl_crystal_description Block
_exptl_crystal_F_000 760
_exptl_crystal_size_max 0.680
_exptl_crystal_size_mid 0.497
_exptl_crystal_size_min 0.260
_refine_diff_density_max 0.258
_refine_diff_density_min -0.268
_refine_ls_extinction_coef 0.0025(8)
_refine_ls_extinction_expression Fc^*^=kFc[1+0.001xFc^2^\l^3^/sin(2\q)]^-1/4^
_refine_ls_extinction_method 'SHELXL97 (Sheldrick, 2008)'
_refine_ls_goodness_of_fit_ref 1.074
_refine_ls_hydrogen_treatment mixed
_refine_ls_matrix_type full
_refine_ls_number_parameters 236
_refine_ls_number_reflns 3272
_refine_ls_number_restraints 0
_refine_ls_restrained_S_all 1.074
_refine_ls_R_factor_all 0.0398
_refine_ls_R_factor_gt 0.0324
_refine_ls_shift/su_max 0.004
_refine_ls_shift/su_mean 0.000
_refine_ls_structure_factor_coef Fsqd
_refine_ls_weighting_details 'calc w=1/[\s^2^(Fo^2^)+(0.0542P)^2^+0.2378P] where P=(Fo^2^+2Fc^2^)/3'
_refine_ls_weighting_scheme calc
_refine_ls_wR_factor_gt 0.0899
_refine_ls_wR_factor_ref 0.0935
_reflns_number_gt 2845
_reflns_number_total 3272
_reflns_threshold_expression I>2\s(I)
_cod_data_source_file ci2882.cif
_cod_data_source_block I
_cod_depositor_comments
;
The following automatic conversions were performed:
'_symmetry_cell_setting' value 'Monoclinic' changed to 'monoclinic'
according to '/home/saulius/struct/CIF-dictionaries/cif_core.dic'
dictionary named 'cif_core.dic' version 2.4.1 from 2010-06-29.

Automatic conversion script
Id: cif_fix_enum 1527 2010-12-29 10:47:43Z saulius 

The following automatic conversions were performed:

'_symmetry_cell_setting' value 'Monoclinic' changed to 'monoclinic'
according to /home/saulius/struct/CIF-dictionaries/cif_core.dic
dictionary named 'cif_core.dic' version 2.4.1 from 2010-06-29.

Automatic conversion script
Id: cif_fix_values 1715 2011-07-08 13:25:40Z adriana 
;
_cod_original_sg_symbol_H-M 'P 21/c'
_cod_database_code 2223025
_cod_database_fobs_code 2223025

loop_
_symmetry_equiv_pos_as_xyz
'x, y, z'
'-x, y+1/2, -z+1/2'
'-x, -y, -z'
'x, -y-1/2, z-1/2'

loop_
_atom_site_type_symbol
_atom_site_label
_atom_site_fract_x
_atom_site_fract_y
_atom_site_fract_z
_atom_site_U_iso_or_equiv
_atom_site_adp_type
_atom_site_calc_flag
_atom_site_refinement_flags
_atom_site_occupancy
_atom_site_disorder_assembly
_atom_site_disorder_group
C C1 0.73857(9) 0.1439(2) 0.58535(12) 0.0464(3) Uani d . 1 . .
C C2 0.81399(10) 0.1345(2) 0.64584(14) 0.0559(4) Uani d . 1 . .
H H2 0.8238 0.1405 0.7190 0.067 Uiso calc R 1 . .
C C3 0.87338(10) 0.1163(3) 0.59823(15) 0.0604(4) Uani d . 1 . .
C C4 0.86008(11) 0.1075(3) 0.48830(16) 0.0648(5) Uani d . 1 . .
H H4 0.9012 0.0958 0.4567 0.078 Uiso calc R 1 . .
C C5 0.78743(11) 0.1160(3) 0.42812(15) 0.0642(5) Uani d . 1 . .
H H5 0.7796 0.1093 0.3552 0.077 Uiso calc R 1 . .
C C6 0.72214(10) 0.1346(2) 0.47198(13) 0.0523(4) Uani d . 1 . .
C C7 0.67882(9) 0.1617(2) 0.63841(13) 0.0463(3) Uani d . 1 . .
H H7 0.6925 0.1648 0.7118 0.056 Uiso calc R 1 . .
C C8 0.54749(9) 0.1973(2) 0.65034(13) 0.0466(4) Uani d . 1 . .
H H8A 0.5661 0.1505 0.7214 0.056 Uiso calc R 1 . .
H H8B 0.5024 0.1275 0.6162 0.056 Uiso calc R 1 . .
C C9 0.52559(8) 0.3947(2) 0.65549(12) 0.0438(3) Uani d . 1 . .
H H9A 0.5085 0.4419 0.5843 0.053 Uiso calc R 1 . .
H H9B 0.4829 0.4035 0.6889 0.053 Uiso calc R 1 . .
C C10 0.69671(8) 0.65737(19) 0.62312(11) 0.0400(3) Uani d . 1 . .
C C11 0.69016(9) 0.6244(2) 0.51721(12) 0.0495(4) Uani d . 1 . .
H H11 0.6420 0.6182 0.4705 0.059 Uiso calc R 1 . .
C C12 0.75608(10) 0.6008(3) 0.48147(13) 0.0571(4) Uani d . 1 . .
H H12 0.7515 0.5781 0.4102 0.068 Uiso calc R 1 . .
C C13 0.82838(10) 0.6100(2) 0.54833(15) 0.0553(4) Uani d . 1 . .
C C14 0.83365(10) 0.6421(3) 0.65479(15) 0.0601(4) Uani d . 1 . .
H H14 0.8818 0.6474 0.7015 0.072 Uiso calc R 1 . .
C C15 0.76879(9) 0.6661(2) 0.69225(13) 0.0522(4) Uani d . 1 . .
H H15 0.7733 0.6882 0.7636 0.063 Uiso calc R 1 . .
C C16 0.89969(12) 0.5917(3) 0.50703(19) 0.0795(6) Uani d . 1 . .
H H16A 0.8863 0.5403 0.4374 0.119 Uiso calc R 1 . .
H H16B 0.9359 0.5136 0.5529 0.119 Uiso calc R 1 . .
H H16C 0.9223 0.7097 0.5045 0.119 Uiso calc R 1 . .
N N1 0.95110(10) 0.1062(3) 0.66326(18) 0.0917(6) Uani d . 1 . .
N N2 0.60663(7) 0.17413(18) 0.59235(11) 0.0456(3) Uani d . 1 . .
N N3 0.58876(7) 0.50612(18) 0.71366(10) 0.0448(3) Uani d . 1 . .
O O1 0.96069(10) 0.1084(5) 0.75840(16) 0.1571(12) Uani d . 1 . .
O O2 1.00420(9) 0.0954(4) 0.62016(16) 0.1183(7) Uani d . 1 . .
O O3 0.65360(7) 0.1427(2) 0.41569(9) 0.0669(4) Uani d . 1 . .
O O4 0.55334(6) 0.75149(15) 0.58460(9) 0.0479(3) Uani d . 1 . .
O O5 0.63776(6) 0.81294(15) 0.76080(9) 0.0522(3) Uani d . 1 . .
S S1 0.614192(19) 0.69488(5) 0.67146(3) 0.03887(13) Uani d . 1 . .
H H1 0.6088(10) 0.478(2) 0.7710(14) 0.048(5) Uiso d . 1 . .
H H1A 0.5970(12) 0.176(3) 0.5235(17) 0.067(6) Uiso d . 1 . .

loop_
_atom_site_aniso_label
_atom_site_aniso_U_11
_atom_site_aniso_U_22
_atom_site_aniso_U_33
_atom_site_aniso_U_12
_atom_site_aniso_U_13
_atom_site_aniso_U_23
C1 0.0470(8) 0.0456(8) 0.0471(8) -0.0002(6) 0.0121(7) -0.0028(7)
C2 0.0522(9) 0.0660(10) 0.0494(9) -0.0005(8) 0.0124(7) 0.0003(8)
C3 0.0452(9) 0.0709(11) 0.0658(11) 0.0025(8) 0.0148(8) 0.0017(9)
C4 0.0601(11) 0.0720(12) 0.0701(12) 0.0056(9) 0.0307(9) -0.0012(10)
C5 0.0709(12) 0.0753(12) 0.0507(9) 0.0086(10) 0.0232(9) -0.0062(9)
C6 0.0568(10) 0.0516(9) 0.0487(9) 0.0038(7) 0.0130(7) -0.0072(7)
C7 0.0505(9) 0.0449(8) 0.0432(8) -0.0021(6) 0.0107(7) -0.0007(6)
C8 0.0438(8) 0.0475(8) 0.0502(9) -0.0058(6) 0.0147(7) 0.0030(7)
C9 0.0348(7) 0.0498(8) 0.0472(8) -0.0037(6) 0.0109(6) 0.0008(7)
C10 0.0389(7) 0.0409(7) 0.0399(7) -0.0016(6) 0.0089(6) 0.0033(6)
C11 0.0425(8) 0.0643(10) 0.0407(8) -0.0008(7) 0.0079(6) 0.0049(7)
C12 0.0556(10) 0.0750(12) 0.0440(9) 0.0037(8) 0.0185(7) 0.0086(8)
C13 0.0469(9) 0.0583(10) 0.0651(11) 0.0003(7) 0.0222(8) 0.0094(8)
C14 0.0378(8) 0.0749(12) 0.0637(11) -0.0013(8) 0.0044(7) 0.0005(9)
C15 0.0444(8) 0.0643(10) 0.0450(8) 0.0001(7) 0.0054(7) -0.0027(7)
C16 0.0553(11) 0.0987(16) 0.0943(15) 0.0034(11) 0.0372(11) 0.0117(13)
N1 0.0490(9) 0.1412(19) 0.0847(13) 0.0029(11) 0.0154(9) 0.0064(13)
N2 0.0471(7) 0.0463(7) 0.0444(7) -0.0015(5) 0.0131(6) -0.0026(6)
N3 0.0466(7) 0.0521(8) 0.0328(7) -0.0071(6) 0.0041(5) 0.0045(6)
O1 0.0575(10) 0.327(4) 0.0791(12) 0.0105(15) 0.0021(9) 0.0096(18)
O2 0.0494(8) 0.195(2) 0.1165(14) 0.0089(11) 0.0310(9) -0.0005(14)
O3 0.0600(8) 0.0888(9) 0.0472(7) 0.0093(7) 0.0038(6) -0.0159(6)
O4 0.0417(5) 0.0488(6) 0.0494(6) 0.0043(4) 0.0034(5) 0.0055(5)
O5 0.0512(6) 0.0543(6) 0.0504(6) -0.0036(5) 0.0108(5) -0.0159(5)
S1 0.03696(19) 0.0403(2) 0.0382(2) 0.00009(14) 0.00693(14) -0.00238(14)

loop_
_atom_type_symbol
_atom_type_description
_atom_type_scat_dispersion_real
_atom_type_scat_dispersion_imag
_atom_type_scat_source
C C 0.0033 0.0016 'International Tables Vol C Tables 4.2.6.8 and 6.1.1.4'
H H 0.0000 0.0000 'International Tables Vol C Tables 4.2.6.8 and 6.1.1.4'
N N 0.0061 0.0033 'International Tables Vol C Tables 4.2.6.8 and 6.1.1.4'
O O 0.0106 0.0060 'International Tables Vol C Tables 4.2.6.8 and 6.1.1.4'
S S 0.1246 0.1234 'International Tables Vol C Tables 4.2.6.8 and 6.1.1.4'

loop_
_geom_angle_atom_site_label_1
_geom_angle_atom_site_label_2
_geom_angle_atom_site_label_3
_geom_angle_site_symmetry_1
_geom_angle_site_symmetry_3
_geom_angle
_geom_angle_publ_flag
C2 C1 C7 . . 118.18(15) ?
C2 C1 C6 . . 120.72(15) ?
C7 C1 C6 . . 121.10(15) ?
C3 C2 C1 . . 120.26(16) ?
C3 C2 H2 . . 119.9 ?
C1 C2 H2 . . 119.9 ?
C2 C3 C4 . . 120.93(17) ?
C2 C3 N1 . . 118.96(18) ?
C4 C3 N1 . . 120.11(17) ?
C5 C4 C3 . . 119.81(16) ?
C5 C4 H4 . . 120.1 ?
C3 C4 H4 . . 120.1 ?
C4 C5 C6 . . 122.64(17) ?
C4 C5 H5 . . 118.7 ?
C6 C5 H5 . . 118.7 ?
O3 C6 C5 . . 122.91(16) ?
O3 C6 C1 . . 121.46(15) ?
C5 C6 C1 . . 115.63(16) ?
N2 C7 C1 . . 124.73(15) ?
N2 C7 H7 . . 117.6 ?
C1 C7 H7 . . 117.6 ?
N2 C8 C9 . . 111.47(12) ?
N2 C8 H8A . . 109.3 ?
C9 C8 H8A . . 109.3 ?
N2 C8 H8B . . 109.3 ?
C9 C8 H8B . . 109.3 ?
H8A C8 H8B . . 108.0 ?
N3 C9 C8 . . 112.72(13) ?
N3 C9 H9A . . 109.0 ?
C8 C9 H9A . . 109.0 ?
N3 C9 H9B . . 109.0 ?
C8 C9 H9B . . 109.0 ?
H9A C9 H9B . . 107.8 ?
C11 C10 C15 . . 120.07(14) ?
C11 C10 S1 . . 120.62(11) ?
C15 C10 S1 . . 119.29(12) ?
C10 C11 C12 . . 119.13(15) ?
C10 C11 H11 . . 120.4 ?
C12 C11 H11 . . 120.4 ?
C13 C12 C11 . . 121.97(16) ?
C13 C12 H12 . . 119.0 ?
C11 C12 H12 . . 119.0 ?
C12 C13 C14 . . 117.95(15) ?
C12 C13 C16 . . 121.15(18) ?
C14 C13 C16 . . 120.87(17) ?
C15 C14 C13 . . 121.12(16) ?
C15 C14 H14 . . 119.4 ?
C13 C14 H14 . . 119.4 ?
C14 C15 C10 . . 119.75(16) ?
C14 C15 H15 . . 120.1 ?
C10 C15 H15 . . 120.1 ?
C13 C16 H16A . . 109.5 ?
C13 C16 H16B . . 109.5 ?
H16A C16 H16B . . 109.5 ?
C13 C16 H16C . . 109.5 ?
H16A C16 H16C . . 109.5 ?
H16B C16 H16C . . 109.5 ?
O1 N1 O2 . . 122.7(2) ?
O1 N1 C3 . . 118.65(18) ?
O2 N1 C3 . . 118.7(2) ?
C7 N2 C8 . . 122.67(14) ?
C7 N2 H1A . . 114.1(14) ?
C8 N2 H1A . . 123.0(14) ?
C9 N3 S1 . . 123.98(11) ?
C9 N3 H1 . . 118.3(13) ?
S1 N3 H1 . . 117.4(13) ?
O4 S1 O5 . . 119.20(8) ?
O4 S1 N3 . . 107.39(7) ?
O5 S1 N3 . . 107.26(8) ?
O4 S1 C10 . . 107.82(7) ?
O5 S1 C10 . . 106.12(7) ?
N3 S1 C10 . . 108.74(7) ?

loop_
_geom_bond_atom_site_label_1
_geom_bond_atom_site_label_2
_geom_bond_site_symmetry_2
_geom_bond_distance
_geom_bond_publ_flag
C1 C2 . 1.393(2) ?
C1 C7 . 1.414(2) ?
C1 C6 . 1.440(2) ?
C2 C3 . 1.362(2) ?
C2 H2 . 0.93 ?
C3 C4 . 1.399(3) ?
C3 N1 . 1.448(3) ?
C4 C5 . 1.350(3) ?
C4 H4 . 0.93 ?
C5 C6 . 1.427(2) ?
C5 H5 . 0.93 ?
C6 O3 . 1.272(2) ?
C7 N2 . 1.292(2) ?
C7 H7 . 0.93 ?
C8 N2 . 1.4529(19) ?
C8 C9 . 1.507(2) ?
C8 H8A . 0.97 ?
C8 H8B . 0.97 ?
C9 N3 . 1.4537(19) ?
C9 H9A . 0.97 ?
C9 H9B . 0.97 ?
C10 C11 . 1.381(2) ?
C10 C15 . 1.387(2) ?
C10 S1 . 1.7631(15) ?
C11 C12 . 1.381(2) ?
C11 H11 . 0.93 ?
C12 C13 . 1.378(3) ?
C12 H12 . 0.93 ?
C13 C14 . 1.390(3) ?
C13 C16 . 1.507(2) ?
C14 C15 . 1.376(2) ?
C14 H14 . 0.93 ?
C15 H15 . 0.93 ?
C16 H16A . 0.96 ?
C16 H16B . 0.96 ?
C16 H16C . 0.96 ?
N1 O1 . 1.212(3) ?
N1 O2 . 1.219(2) ?
N2 H1A . 0.87(2) ?
N3 S1 . 1.5976(16) ?
N3 H1 . 0.777(18) ?
O4 S1 . 1.4325(11) ?
O5 S1 . 1.4329(12) ?

loop_
_geom_hbond_atom_site_label_D
_geom_hbond_atom_site_label_H
_geom_hbond_atom_site_label_A
_geom_hbond_site_symmetry_A
_geom_hbond_distance_DH
_geom_hbond_distance_HA
_geom_hbond_distance_DA
_geom_hbond_angle_DHA
N3 H1 O3 4_566 0.78(2) 2.06(2) 2.833(2) 170(2)
N2 H1A O3 . 0.87(2) 1.94(2) 2.648(2) 137(2)

loop_
_geom_torsion_atom_site_label_1
_geom_torsion_atom_site_label_2
_geom_torsion_atom_site_label_3
_geom_torsion_atom_site_label_4
_geom_torsion_site_symmetry_1
_geom_torsion_site_symmetry_2
_geom_torsion_site_symmetry_3
_geom_torsion_site_symmetry_4
_geom_torsion
_geom_torsion_publ_flag
C7 C1 C2 C3 . . . . 179.67(16) ?
C6 C1 C2 C3 . . . . 0.0(3) ?
C1 C2 C3 C4 . . . . 0.2(3) ?
C1 C2 C3 N1 . . . . -179.76(18) ?
C2 C3 C4 C5 . . . . -0.4(3) ?
N1 C3 C4 C5 . . . . 179.6(2) ?
C3 C4 C5 C6 . . . . 0.3(3) ?
C4 C5 C6 O3 . . . . 180.00(19) ?
C4 C5 C6 C1 . . . . 0.0(3) ?
C2 C1 C6 O3 . . . . 179.83(16) ?
C7 C1 C6 O3 . . . . 0.2(3) ?
C2 C1 C6 C5 . . . . -0.1(2) ?
C7 C1 C6 C5 . . . . -179.75(16) ?
C2 C1 C7 N2 . . . . 179.17(15) ?
C6 C1 C7 N2 . . . . -1.2(3) ?
N2 C8 C9 N3 . . . . -63.94(17) ?
C15 C10 C11 C12 . . . . -0.1(2) ?
S1 C10 C11 C12 . . . . 178.14(13) ?
C10 C11 C12 C13 . . . . -0.3(3) ?
C11 C12 C13 C14 . . . . 0.7(3) ?
C11 C12 C13 C16 . . . . -177.38(18) ?
C12 C13 C14 C15 . . . . -0.7(3) ?
C16 C13 C14 C15 . . . . 177.35(18) ?
C13 C14 C15 C10 . . . . 0.3(3) ?
C11 C10 C15 C14 . . . . 0.1(3) ?
S1 C10 C15 C14 . . . . -178.20(13) ?
C2 C3 N1 O1 . . . . 2.3(4) ?
C4 C3 N1 O1 . . . . -177.7(3) ?
C2 C3 N1 O2 . . . . -177.8(2) ?
C4 C3 N1 O2 . . . . 2.2(4) ?
C1 C7 N2 C8 . . . . -178.27(14) ?
C9 C8 N2 C7 . . . . 96.71(17) ?
C8 C9 N3 S1 . . . . 131.22(13) ?
C9 N3 S1 O4 . . . . 14.65(14) ?
C9 N3 S1 O5 . . . . 143.88(12) ?
C9 N3 S1 C10 . . . . -101.76(13) ?
C11 C10 S1 O4 . . . . -21.41(15) ?
C15 C10 S1 O4 . . . . 156.87(13) ?
C11 C10 S1 O5 . . . . -150.18(13) ?
C15 C10 S1 O5 . . . . 28.09(15) ?
C11 C10 S1 N3 . . . . 94.72(14) ?
C15 C10 S1 N3 . . . . -87.00(14) ?
